data_1576921
loop_
_publ_author_name
'Zhang, Xi'
'Zhao, Shan'
'Zhou, Chen'
'Chen, Guo'
'Cao, Liru'
'Lin, Jian'
'Tang, Chen'
'Liu, Zhi-Yan'
'He, Piao'
'Yi, Xiao-Yi'

_publ_section_title
;
 Selective NH<sub>3</sub>-to-N<sub>2</sub>H<sub>4</sub> conversion
 electrocatalysed by ruthenium(ii)-cymene complexes.
;
_journal_issue 11
_journal_name_full 'Chemical science'
_journal_page_first 5595
_journal_page_last 5603
_journal_paper_doi 10.1039/d5sc08826g
_journal_volume 17
_journal_year 2026
_chemical_formula_moiety 'C19 H21 Cl N2 Ru'
_chemical_formula_sum 'C19 H21 Cl N2 Ru'
_chemical_formula_weight 413.90
_space_group_crystal_system monoclinic
_space_group_IT_number 14
_space_group_name_Hall '-P 2yn'
_space_group_name_H-M_alt 'P 1 21/n 1'
_atom_sites_solution_hydrogens geom
_atom_sites_solution_primary dual
_audit_creation_date 2023-12-20
_audit_creation_method
;
Olex2 1.5
(compiled 2022.04.07 svn.rca3783a0 for OlexSys, GUI svn.r6498)
;
_audit_update_record
;
2023-12-20 deposited with the CCDC.	2026-01-12 downloaded from the CCDC.
;
_cell_angle_alpha 90
_cell_angle_beta 98.604(6)
_cell_angle_gamma 90
_cell_formula_units_Z 4
_cell_length_a 7.9304(8)
_cell_length_b 12.1713(13)
_cell_length_c 18.2053(19)
_cell_measurement_reflns_used 9801
_cell_measurement_temperature 296.15
_cell_measurement_theta_max 27.50
_cell_measurement_theta_min 2.26
_cell_volume 1737.5(3)
_computing_cell_refinement 'SAINT v8.34A (Bruker, 2013)'
_computing_data_reduction 'SAINT v8.34A (Bruker, 2013)'
_computing_molecular_graphics 'Olex2 1.5 (Dolomanov et al., 2009)'
_computing_publication_material 'Olex2 1.5 (Dolomanov et al., 2009)'
_computing_structure_refinement 'SHELXL 2018/3 (Sheldrick, 2015)'
_computing_structure_solution 'SHELXT 2018/2 (Sheldrick, 2018)'
_diffrn_ambient_temperature 296.15
_diffrn_measured_fraction_theta_full 0.999
_diffrn_measured_fraction_theta_max 0.996
_diffrn_measurement_device_type 'Bruker APEX-II CCD'
_diffrn_measurement_method '\f and \w scans'
_diffrn_radiation_type MoK\a
_diffrn_radiation_wavelength 0.71073
_diffrn_reflns_av_R_equivalents 0.0214
_diffrn_reflns_av_unetI/netI 0.0161
_diffrn_reflns_Laue_measured_fraction_full 0.999
_diffrn_reflns_Laue_measured_fraction_max 0.996
_diffrn_reflns_limit_h_max 10
_diffrn_reflns_limit_h_min -10
_diffrn_reflns_limit_k_max 15
_diffrn_reflns_limit_k_min -15
_diffrn_reflns_limit_l_max 23
_diffrn_reflns_limit_l_min -23
_diffrn_reflns_number 25194
_diffrn_reflns_point_group_measured_fraction_full 0.999
_diffrn_reflns_point_group_measured_fraction_max 0.996
_diffrn_reflns_theta_full 25.242
_diffrn_reflns_theta_max 27.545
_diffrn_reflns_theta_min 2.020
_diffrn_source_current 30.0
_diffrn_source_power 1.35
_diffrn_source_voltage 45.0
_diffrn_standards_number 0
_exptl_absorpt_coefficient_mu 1.056
_exptl_absorpt_correction_T_max 0.7455
_exptl_absorpt_correction_T_min 0.6934
_exptl_absorpt_correction_type none
_exptl_absorpt_process_details
;
SADABS-2014/5 (Bruker,2014/5) was used for absorption correction.
wR2(int) was 0.0454 before and 0.0317 after correction.
The Ratio of minimum to maximum transmission is 0.9301.
The \l/2 correction factor is 0.00150.
;
_exptl_crystal_colour 'clear light pink'
_exptl_crystal_colour_lustre clear
_exptl_crystal_colour_modifier light
_exptl_crystal_colour_primary pink
_exptl_crystal_density_diffrn 1.582
_exptl_crystal_description block
_exptl_crystal_F_000 840
_refine_diff_density_max 0.572
_refine_diff_density_min -0.265
_refine_diff_density_rms 0.062
_refine_ls_extinction_method none
_refine_ls_goodness_of_fit_ref 1.033
_refine_ls_hydrogen_treatment constr
_refine_ls_matrix_type full
_refine_ls_number_parameters 211
_refine_ls_number_reflns 3990
_refine_ls_number_restraints 0
_refine_ls_restrained_S_all 1.033
_refine_ls_R_factor_all 0.0301
_refine_ls_R_factor_gt 0.0237
_refine_ls_shift/su_max 0.001
_refine_ls_shift/su_mean 0.000
_refine_ls_structure_factor_coef Fsqd
_refine_ls_weighting_details 'w=1/[\s^2^(Fo^2^)+(0.0303P)^2^+1.0263P] where P=(Fo^2^+2Fc^2^)/3'
_refine_ls_weighting_scheme calc
_refine_ls_wR_factor_gt 0.0575
_refine_ls_wR_factor_ref 0.0607
_reflns_Friedel_coverage 0.000
_reflns_number_gt 3483
_reflns_number_total 3990
_reflns_threshold_expression 'I > 2\s(I)'
_cod_data_source_file d5sc08826g2.cif
_cod_data_source_block zx_1_0m
_cod_database_code 1576921
_shelx_shelxl_version_number 2018/3
_shelx_space_group_comment
;
The symmetry employed for this shelxl refinement is uniquely defined
by the following loop, which should always be used as a source of
symmetry information in preference to the above space-group names.
They are only intended as comments.
;
_olex2_refinement_description
;
1. Fixed Uiso
 At 1.2 times of:
  All C(H) groups
 At 1.5 times of:
  All C(H,H,H) groups
2.a Ternary CH refined with riding coordinates:
 C00S(H00S)
2.b Aromatic/amide H refined with riding coordinates:
 C3(H3), C6(H6), C2(H2), C5(H5), C00R(H00R), C00T(H00T), C00U(H00U),
 C00Y(H00Y), C011(H011), C014(H014), C018(H018)
2.c Idealised Me refined as rotating group:
 C00X(H00A,H00B,H00C), C015(H01A,H01B,H01C), C01A(H01D,H01E,H01F)
;
_olex2_submission_special_instructions 'No special instructions were received'

loop_
_space_group_symop_operation_xyz
'x, y, z'
'-x+1/2, y+1/2, -z+1/2'
'-x, -y, -z'
'x-1/2, -y-1/2, z-1/2'

loop_
_atom_site_label
_atom_site_type_symbol
_atom_site_fract_x
_atom_site_fract_y
_atom_site_fract_z
_atom_site_U_iso_or_equiv
_atom_site_adp_type
_atom_site_occupancy
_atom_site_site_symmetry_order
_atom_site_calc_flag
_atom_site_refinement_flags_posn
_atom_site_refinement_flags_adp
_atom_site_refinement_flags_occupancy
_atom_site_disorder_assembly
_atom_site_disorder_group
Ru1 Ru 0.62257(2) -0.01578(2) -0.64697(2) 0.02692(6) Uani 1 1 d . . . . .
Cl1 Cl 0.33036(6) 0.02746(5) -0.63528(3) 0.04058(13) Uani 1 1 d . . . . .
N1 N 0.5491(2) -0.17750(14) -0.64501(10) 0.0361(4) Uani 1 1 d . . . . .
N2 N 0.5226(2) -0.04781(16) -0.75870(9) 0.0358(4) Uani 1 1 d . . . . .
C3 C 0.7115(3) 0.07735(17) -0.54699(11) 0.0352(4) Uani 1 1 d . . . . .
H3 H 0.653071 0.095873 -0.508108 0.042 Uiso 1 1 calc R U . . .
C1 C 0.8878(3) -0.05501(18) -0.60325(12) 0.0372(5) Uani 1 1 d . . . . .
C6 C 0.8837(3) 0.01703(18) -0.66406(13) 0.0365(5) Uani 1 1 d . . . . .
H6 H 0.939528 -0.002501 -0.703559 0.044 Uiso 1 1 calc R U . . .
C00D C 0.4680(3) -0.22036(18) -0.70995(13) 0.0390(5) Uani 1 1 d . . . . .
C4 C 0.7072(3) 0.15116(17) -0.60861(11) 0.0334(4) Uani 1 1 d . . . . .
C00I C 0.4520(3) -0.14902(19) -0.77228(12) 0.0376(5) Uani 1 1 d . . . . .
C2 C 0.8012(3) -0.02158(18) -0.54386(12) 0.0369(5) Uani 1 1 d . . . . .
H2 H 0.804491 -0.066438 -0.502318 0.044 Uiso 1 1 calc R U . . .
C5 C 0.7961(3) 0.11866(18) -0.66617(12) 0.0366(5) Uani 1 1 d . . . . .
H5 H 0.797413 0.165026 -0.706680 0.044 Uiso 1 1 calc R U . . .
C00R C 0.5105(3) 0.0246(2) -0.81505(13) 0.0464(6) Uani 1 1 d . . . . .
H00R H 0.557657 0.094142 -0.806251 0.056 Uiso 1 1 calc R U . . .
C00S C 0.6054(3) 0.25590(18) -0.60944(13) 0.0413(5) Uani 1 1 d . . . . .
H00S H 0.499034 0.238043 -0.590781 0.050 Uiso 1 1 calc R U . . .
C00T C 0.5513(3) -0.2543(2) -0.59182(15) 0.0487(6) Uani 1 1 d . . . . .
H00T H 0.598987 -0.245070 -0.542338 0.058 Uiso 1 1 calc R U . . .
C00U C 0.4162(3) -0.3287(2) -0.69802(17) 0.0573(7) Uani 1 1 d . . . . .
H00U H 0.357907 -0.376250 -0.732907 0.069 Uiso 1 1 calc R U . . .
C00X C 0.9756(3) -0.1646(2) -0.60208(14) 0.0494(6) Uani 1 1 d . . . . .
H00A H 0.965824 -0.201805 -0.556422 0.074 Uiso 1 1 calc R U . . .
H00B H 1.093962 -0.153815 -0.605862 0.074 Uiso 1 1 calc R U . . .
H00C H 0.923231 -0.208146 -0.643224 0.074 Uiso 1 1 calc R U . . .
C00Y C 0.4715(4) -0.3500(2) -0.62185(17) 0.0618(7) Uani 1 1 d . . . . .
H00Y H 0.457463 -0.415027 -0.596650 0.074 Uiso 1 1 calc R U . . .
C011 C 0.3722(3) -0.1765(3) -0.84365(14) 0.0562(7) Uani 1 1 d . . . . .
H011 H 0.326547 -0.246302 -0.853184 0.067 Uiso 1 1 calc R U . . .
C014 C 0.4318(4) -0.0007(3) -0.88434(15) 0.0605(8) Uani 1 1 d . . . . .
H014 H 0.425856 0.050986 -0.922236 0.073 Uiso 1 1 calc R U . . .
C015 C 0.5573(4) 0.3052(2) -0.68627(15) 0.0603(7) Uani 1 1 d . . . . .
H01A H 0.658846 0.326190 -0.705559 0.090 Uiso 1 1 calc R U . . .
H01B H 0.486992 0.368764 -0.683200 0.090 Uiso 1 1 calc R U . . .
H01C H 0.495627 0.251897 -0.718645 0.090 Uiso 1 1 calc R U . . .
C018 C 0.3615(4) -0.1019(3) -0.89827(16) 0.0689(9) Uani 1 1 d . . . . .
H018 H 0.306172 -0.119244 -0.945552 0.083 Uiso 1 1 calc R U . . .
C01A C 0.7021(4) 0.3381(2) -0.55529(17) 0.0643(8) Uani 1 1 d . . . . .
H01D H 0.728545 0.304794 -0.507136 0.096 Uiso 1 1 calc R U . . .
H01E H 0.632594 0.401930 -0.551986 0.096 Uiso 1 1 calc R U . . .
H01F H 0.805847 0.359086 -0.572731 0.096 Uiso 1 1 calc R U . . .

loop_
_atom_site_aniso_label
_atom_site_aniso_U_11
_atom_site_aniso_U_22
_atom_site_aniso_U_33
_atom_site_aniso_U_23
_atom_site_aniso_U_13
_atom_site_aniso_U_12
Ru1 0.02500(9) 0.02811(9) 0.02646(9) 0.00154(6) -0.00006(6) -0.00358(6)
Cl1 0.0278(2) 0.0500(3) 0.0440(3) 0.0068(2) 0.0056(2) 0.0010(2)
N1 0.0305(9) 0.0319(9) 0.0442(10) 0.0029(7) -0.0002(8) -0.0053(7)
N2 0.0324(9) 0.0422(10) 0.0313(9) -0.0008(7) 0.0002(7) 0.0014(8)
C3 0.0340(10) 0.0395(12) 0.0307(10) -0.0073(8) -0.0003(8) -0.0050(9)
C1 0.0259(10) 0.0386(11) 0.0436(12) -0.0083(9) -0.0063(9) -0.0025(9)
C6 0.0272(10) 0.0413(12) 0.0419(12) -0.0085(9) 0.0076(9) -0.0059(8)
C00D 0.0288(10) 0.0383(12) 0.0505(13) -0.0092(10) 0.0078(9) -0.0055(9)
C4 0.0307(10) 0.0309(10) 0.0383(11) -0.0029(8) 0.0044(9) -0.0065(8)
C00I 0.0240(10) 0.0492(13) 0.0389(11) -0.0123(10) 0.0023(8) -0.0017(9)
C2 0.0352(11) 0.0402(11) 0.0314(10) -0.0012(9) -0.0081(9) -0.0035(9)
C5 0.0331(11) 0.0356(11) 0.0418(12) -0.0009(9) 0.0083(9) -0.0095(9)
C00R 0.0530(14) 0.0479(14) 0.0368(12) 0.0035(10) 0.0019(10) 0.0063(11)
C00S 0.0403(12) 0.0356(12) 0.0503(13) 0.0010(10) 0.0143(10) -0.0015(9)
C00T 0.0511(14) 0.0400(13) 0.0541(14) 0.0117(11) 0.0055(12) -0.0024(11)
C00U 0.0496(15) 0.0451(14) 0.080(2) -0.0195(13) 0.0205(14) -0.0126(12)
C00X 0.0409(13) 0.0451(14) 0.0577(15) -0.0072(11) -0.0079(11) 0.0069(10)
C00Y 0.0727(19) 0.0355(13) 0.083(2) 0.0107(13) 0.0300(16) -0.0047(13)
C011 0.0393(13) 0.078(2) 0.0491(15) -0.0192(13) -0.0018(11) -0.0034(12)
C014 0.0640(18) 0.078(2) 0.0368(13) 0.0045(12) -0.0011(12) 0.0147(15)
C015 0.0680(18) 0.0535(16) 0.0627(17) 0.0167(13) 0.0204(14) 0.0158(14)
C018 0.0563(17) 0.101(3) 0.0455(16) -0.0136(16) -0.0045(13) 0.0075(17)
C01A 0.0709(19) 0.0388(14) 0.083(2) -0.0152(13) 0.0113(16) -0.0037(13)

loop_
_atom_type_symbol
_atom_type_description
_atom_type_scat_dispersion_real
_atom_type_scat_dispersion_imag
_atom_type_scat_source
C C 0.0033 0.0016 'International Tables Vol C Tables 4.2.6.8 and 6.1.1.4'
H H 0.0000 0.0000 'International Tables Vol C Tables 4.2.6.8 and 6.1.1.4'
Cl Cl 0.1484 0.1585 'International Tables Vol C Tables 4.2.6.8 and 6.1.1.4'
N N 0.0061 0.0033 'International Tables Vol C Tables 4.2.6.8 and 6.1.1.4'
Ru Ru -1.2594 0.8363 'International Tables Vol C Tables 4.2.6.8 and 6.1.1.4'

loop_
_geom_angle_atom_site_label_1
_geom_angle_atom_site_label_2
_geom_angle_atom_site_label_3
_geom_angle
_geom_angle_site_symmetry_1
_geom_angle_site_symmetry_3
_geom_angle_publ_flag
N1 Ru1 Cl1 85.92(5) . . ?
N1 Ru1 N2 76.86(7) . . ?
N1 Ru1 C3 122.90(8) . . ?
N1 Ru1 C1 92.55(8) . . ?
N1 Ru1 C6 117.17(8) . . ?
N1 Ru1 C4 160.86(8) . . ?
N1 Ru1 C2 95.95(8) . . ?
N1 Ru1 C5 154.34(8) . . ?
N2 Ru1 Cl1 84.14(5) . . ?
N2 Ru1 C3 159.19(8) . . ?
N2 Ru1 C1 120.91(8) . . ?
N2 Ru1 C6 97.17(8) . . ?
N2 Ru1 C4 121.72(7) . . ?
N2 Ru1 C2 158.30(8) . . ?
N2 Ru1 C5 97.96(8) . . ?
C3 Ru1 Cl1 90.46(6) . . ?
C3 Ru1 C1 68.57(8) . . ?
C3 Ru1 C6 80.05(8) . . ?
C3 Ru1 C4 38.10(8) . . ?
C3 Ru1 C2 37.44(8) . . ?
C3 Ru1 C5 67.18(8) . . ?
C1 Ru1 Cl1 153.90(6) . . ?
C1 Ru1 C4 81.74(8) . . ?
C1 Ru1 C5 68.27(8) . . ?
C6 Ru1 Cl1 156.64(6) . . ?
C6 Ru1 C1 37.66(9) . . ?
C6 Ru1 C4 68.14(8) . . ?
C6 Ru1 C2 67.60(9) . . ?
C6 Ru1 C5 37.77(8) . . ?
C4 Ru1 Cl1 91.24(6) . . ?
C2 Ru1 Cl1 116.11(6) . . ?
C2 Ru1 C1 38.09(8) . . ?
C2 Ru1 C4 68.36(8) . . ?
C2 Ru1 C5 79.59(8) . . ?
C5 Ru1 Cl1 118.88(6) . . ?
C5 Ru1 C4 37.06(8) . . ?
C00D N1 Ru1 116.75(14) . . ?
C00T N1 Ru1 134.86(16) . . ?
C00T N1 C00D 108.23(19) . . ?
C00I N2 Ru1 115.37(14) . . ?
C00R N2 Ru1 126.10(16) . . ?
C00R N2 C00I 118.30(19) . . ?
Ru1 C3 H3 128.9 . . ?
C4 C3 Ru1 72.80(11) . . ?
C4 C3 H3 119.2 . . ?
C2 C3 Ru1 71.54(12) . . ?
C2 C3 H3 119.2 . . ?
C2 C3 C4 121.7(2) . . ?
C6 C1 Ru1 70.74(12) . . ?
C6 C1 C2 117.5(2) . . ?
C6 C1 C00X 121.3(2) . . ?
C2 C1 Ru1 70.55(12) . . ?
C2 C1 C00X 121.2(2) . . ?
C00X C1 Ru1 128.09(15) . . ?
Ru1 C6 H6 129.6 . . ?
C1 C6 Ru1 71.60(12) . . ?
C1 C6 H6 119.4 . . ?
C1 C6 C5 121.2(2) . . ?
C5 C6 Ru1 71.98(12) . . ?
C5 C6 H6 119.4 . . ?
N1 C00D C00I 115.71(19) . . ?
N1 C00D C00U 109.6(2) . . ?
C00U C00D C00I 134.7(2) . . ?
C3 C4 Ru1 69.10(11) . . ?
C3 C4 C00S 119.20(19) . . ?
C5 C4 Ru1 70.69(12) . . ?
C5 C4 C3 116.84(19) . . ?
C5 C4 C00S 123.94(19) . . ?
C00S C4 Ru1 129.40(14) . . ?
N2 C00I C00D 115.05(18) . . ?
N2 C00I C011 120.1(2) . . ?
C011 C00I C00D 124.8(2) . . ?
Ru1 C2 H2 131.0 . . ?
C3 C2 Ru1 71.02(11) . . ?
C3 C2 C1 121.1(2) . . ?
C3 C2 H2 119.5 . . ?
C1 C2 Ru1 71.36(12) . . ?
C1 C2 H2 119.5 . . ?
Ru1 C5 H5 131.2 . . ?
C6 C5 Ru1 70.25(12) . . ?
C6 C5 H5 119.2 . . ?
C4 C5 Ru1 72.26(12) . . ?
C4 C5 C6 121.6(2) . . ?
C4 C5 H5 119.2 . . ?
N2 C00R H00R 119.0 . . ?
N2 C00R C014 122.1(3) . . ?
C014 C00R H00R 119.0 . . ?
C4 C00S H00S 107.2 . . ?
C4 C00S C015 113.8(2) . . ?
C4 C00S C01A 109.3(2) . . ?
C015 C00S H00S 107.2 . . ?
C015 C00S C01A 111.6(2) . . ?
C01A C00S H00S 107.2 . . ?
N1 C00T H00T 125.0 . . ?
N1 C00T C00Y 110.0(2) . . ?
C00Y C00T H00T 125.0 . . ?
C00D C00U H00U 127.2 . . ?
C00D C00U C00Y 105.6(2) . . ?
C00Y C00U H00U 127.2 . . ?
C1 C00X H00A 109.5 . . ?
C1 C00X H00B 109.5 . . ?
C1 C00X H00C 109.5 . . ?
H00A C00X H00B 109.5 . . ?
H00A C00X H00C 109.5 . . ?
H00B C00X H00C 109.5 . . ?
C00T C00Y C00U 106.6(2) . . ?
C00T C00Y H00Y 126.7 . . ?
C00U C00Y H00Y 126.7 . . ?
C00I C011 H011 120.1 . . ?
C018 C011 C00I 119.8(3) . . ?
C018 C011 H011 120.1 . . ?
C00R C014 H014 120.1 . . ?
C00R C014 C018 119.9(3) . . ?
C018 C014 H014 120.1 . . ?
C00S C015 H01A 109.5 . . ?
C00S C015 H01B 109.5 . . ?
C00S C015 H01C 109.5 . . ?
H01A C015 H01B 109.5 . . ?
H01A C015 H01C 109.5 . . ?
H01B C015 H01C 109.5 . . ?
C011 C018 C014 119.8(3) . . ?
C011 C018 H018 120.1 . . ?
C014 C018 H018 120.1 . . ?
C00S C01A H01D 109.5 . . ?
C00S C01A H01E 109.5 . . ?
C00S C01A H01F 109.5 . . ?
H01D C01A H01E 109.5 . . ?
H01D C01A H01F 109.5 . . ?
H01E C01A H01F 109.5 . . ?

loop_
_geom_bond_atom_site_label_1
_geom_bond_atom_site_label_2
_geom_bond_distance
_geom_bond_site_symmetry_2
_geom_bond_publ_flag
Ru1 Cl1 2.4166(6) . ?
Ru1 N1 2.0547(17) . ?
Ru1 N2 2.1060(17) . ?
Ru1 C3 2.171(2) . ?
Ru1 C1 2.188(2) . ?
Ru1 C6 2.177(2) . ?
Ru1 C4 2.219(2) . ?
Ru1 C2 2.177(2) . ?
Ru1 C5 2.199(2) . ?
N1 C00D 1.362(3) . ?
N1 C00T 1.344(3) . ?
N2 C00I 1.360(3) . ?
N2 C00R 1.345(3) . ?
C3 H3 0.9300 . ?
C3 C4 1.434(3) . ?
C3 C2 1.395(3) . ?
C1 C6 1.409(3) . ?
C1 C2 1.424(3) . ?
C1 C00X 1.503(3) . ?
C6 H6 0.9300 . ?
C6 C5 1.417(3) . ?
C00D C00I 1.419(3) . ?
C00D C00U 1.407(3) . ?
C4 C5 1.404(3) . ?
C4 C00S 1.508(3) . ?
C00I C011 1.398(3) . ?
C2 H2 0.9300 . ?
C5 H5 0.9300 . ?
C00R H00R 0.9300 . ?
C00R C014 1.357(4) . ?
C00S H00S 0.9800 . ?
C00S C015 1.517(3) . ?
C00S C01A 1.527(3) . ?
C00T H00T 0.9300 . ?
C00T C00Y 1.398(4) . ?
C00U H00U 0.9300 . ?
C00U C00Y 1.414(4) . ?
C00X H00A 0.9600 . ?
C00X H00B 0.9600 . ?
C00X H00C 0.9600 . ?
C00Y H00Y 0.9300 . ?
C011 H011 0.9300 . ?
C011 C018 1.340(4) . ?
C014 H014 0.9300 . ?
C014 C018 1.359(4) . ?
C015 H01A 0.9600 . ?
C015 H01B 0.9600 . ?
C015 H01C 0.9600 . ?
C018 H018 0.9300 . ?
C01A H01D 0.9600 . ?
C01A H01E 0.9600 . ?
C01A H01F 0.9600 . ?

loop_
_geom_torsion_atom_site_label_1
_geom_torsion_atom_site_label_2
_geom_torsion_atom_site_label_3
_geom_torsion_atom_site_label_4
_geom_torsion
_geom_torsion_site_symmetry_1
_geom_torsion_site_symmetry_2
_geom_torsion_site_symmetry_3
_geom_torsion_site_symmetry_4
_geom_torsion_publ_flag
Ru1 N1 C00D C00I 3.1(2) . . . . ?
Ru1 N1 C00D C00U -176.00(16) . . . . ?
Ru1 N1 C00T C00Y 175.36(18) . . . . ?
Ru1 N2 C00I C00D -4.5(2) . . . . ?
Ru1 N2 C00I C011 175.91(16) . . . . ?
Ru1 N2 C00R C014 -174.6(2) . . . . ?
Ru1 C3 C4 C5 -53.85(16) . . . . ?
Ru1 C3 C4 C00S 124.40(18) . . . . ?
Ru1 C3 C2 C1 52.98(17) . . . . ?
Ru1 C1 C6 C5 54.34(18) . . . . ?
Ru1 C1 C2 C3 -52.83(18) . . . . ?
Ru1 C6 C5 C4 53.01(18) . . . . ?
Ru1 C4 C5 C6 -52.12(18) . . . . ?
Ru1 C4 C00S C015 -73.0(3) . . . . ?
Ru1 C4 C00S C01A 161.43(18) . . . . ?
N1 C00D C00I N2 1.0(3) . . . . ?
N1 C00D C00I C011 -179.4(2) . . . . ?
N1 C00D C00U C00Y -0.4(3) . . . . ?
N1 C00T C00Y C00U -0.6(3) . . . . ?
N2 C00I C011 C018 -1.6(4) . . . . ?
N2 C00R C014 C018 0.2(4) . . . . ?
C3 C4 C5 Ru1 53.07(16) . . . . ?
C3 C4 C5 C6 0.9(3) . . . . ?
C3 C4 C00S C015 -159.0(2) . . . . ?
C3 C4 C00S C01A 75.4(3) . . . . ?
C1 C6 C5 Ru1 -54.17(18) . . . . ?
C1 C6 C5 C4 -1.2(3) . . . . ?
C6 C1 C2 Ru1 54.68(16) . . . . ?
C6 C1 C2 C3 1.8(3) . . . . ?
C00D N1 C00T C00Y 0.4(3) . . . . ?
C00D C00I C011 C018 178.8(2) . . . . ?
C00D C00U C00Y C00T 0.6(3) . . . . ?
C4 C3 C2 Ru1 -55.09(17) . . . . ?
C4 C3 C2 C1 -2.1(3) . . . . ?
C00I N2 C00R C014 -0.4(4) . . . . ?
C00I C00D C00U C00Y -179.3(3) . . . . ?
C00I C011 C018 C014 1.5(4) . . . . ?
C2 C3 C4 Ru1 54.51(17) . . . . ?
C2 C3 C4 C5 0.7(3) . . . . ?
C2 C3 C4 C00S 178.91(19) . . . . ?
C2 C1 C6 Ru1 -54.59(16) . . . . ?
C2 C1 C6 C5 -0.2(3) . . . . ?
C5 C4 C00S C015 19.1(3) . . . . ?
C5 C4 C00S C01A -106.5(2) . . . . ?
C00R N2 C00I C00D -179.3(2) . . . . ?
C00R N2 C00I C011 1.1(3) . . . . ?
C00R C014 C018 C011 -0.8(5) . . . . ?
C00S C4 C5 Ru1 -125.1(2) . . . . ?
C00S C4 C5 C6 -177.21(19) . . . . ?
C00T N1 C00D C00I 179.1(2) . . . . ?
C00T N1 C00D C00U 0.0(3) . . . . ?
C00U C00D C00I N2 179.8(2) . . . . ?
C00U C00D C00I C011 -0.6(4) . . . . ?
C00X C1 C6 Ru1 123.53(19) . . . . ?
C00X C1 C6 C5 177.87(19) . . . . ?
C00X C1 C2 Ru1 -123.44(19) . . . . ?
C00X C1 C2 C3 -176.27(19) . . . . ?
